data_4135275
loop_
_publ_author_name
'Yang, Sheng-Yi'
'Wang, Ya-Kun'
'Peng, Chen-Chen'
'Wu, Zheng-Guang'
'Yuan, Shuai'
'Yu, You-Jun'
'Li, Hao'
'Wang, Tong-Tong'
'Li, Hong-Cheng'
'Zheng, You-Xuan'
'Jiang, Zuo-Quan'
'Liao, Liang-Sheng'

_publ_section_title
;
 Circularly Polarized Thermally Activated Delayed Fluorescence Emitters in
 Through-Space Charge Transfer on Asymmetric Spiro Skeletons.
;
_journal_issue 41
_journal_name_full 'Journal of the American Chemical Society'
_journal_page_first 17756
_journal_page_last 17765
_journal_paper_doi 10.1021/jacs.0c08980
_journal_volume 142
_journal_year 2020
_chemical_formula_moiety 'C H2 Cl2, C52 H32 N4 O'
_chemical_formula_sum 'C53 H34 Cl2 N4 O'
_chemical_formula_weight 813.74
_space_group_crystal_system triclinic
_space_group_IT_number 2
_space_group_name_Hall '-P 1'
_space_group_name_H-M_alt 'P -1'
_atom_sites_solution_hydrogens geom
_atom_sites_solution_primary dual
_audit_creation_date 2019-09-12
_audit_creation_method
;
Olex2 1.2
(compiled 2018.05.29 svn.r3508 for OlexSys, GUI svn.r5506)
;
_cell_angle_alpha 88.5140(10)
_cell_angle_beta 81.0940(10)
_cell_angle_gamma 73.9990(10)
_cell_formula_units_Z 4
_cell_length_a 10.7802(4)
_cell_length_b 16.7891(6)
_cell_length_c 23.3522(9)
_cell_measurement_reflns_used 8190
_cell_measurement_temperature 173(2)
_cell_measurement_theta_max 26.335
_cell_measurement_theta_min 2.632
_cell_volume 4013.2(3)
_computing_cell_refinement 'SAINT V8.38A (?, 2016)'
_computing_data_reduction 'SAINT V8.38A (?, 2016)'
_computing_molecular_graphics 'Olex2 (Dolomanov et al., 2009)'
_computing_publication_material 'Olex2 (Dolomanov et al., 2009)'
_computing_structure_refinement 'ShelXL (Sheldrick, 2015)'
_computing_structure_solution 'ShelXT (Sheldrick, 2015)'
_diffrn_ambient_temperature 173.15
_diffrn_measured_fraction_theta_full 0.994
_diffrn_measured_fraction_theta_max 0.994
_diffrn_measurement_device_type 'Bruker APEX-II CCD'
_diffrn_measurement_method '\f and \w scans'
_diffrn_radiation_type MoK\a
_diffrn_radiation_wavelength 0.71073
_diffrn_reflns_av_R_equivalents 0.0546
_diffrn_reflns_av_unetI/netI 0.0654
_diffrn_reflns_Laue_measured_fraction_full 0.994
_diffrn_reflns_Laue_measured_fraction_max 0.994
_diffrn_reflns_limit_h_max 12
_diffrn_reflns_limit_h_min -12
_diffrn_reflns_limit_k_max 19
_diffrn_reflns_limit_k_min -18
_diffrn_reflns_limit_l_max 27
_diffrn_reflns_limit_l_min -27
_diffrn_reflns_number 41406
_diffrn_reflns_point_group_measured_fraction_full 0.994
_diffrn_reflns_point_group_measured_fraction_max 0.994
_diffrn_reflns_theta_full 25.027
_diffrn_reflns_theta_max 25.027
_diffrn_reflns_theta_min 2.297
_diffrn_standards_number 0
_exptl_absorpt_coefficient_mu 0.209
_exptl_absorpt_correction_T_max 0.7454
_exptl_absorpt_correction_T_min 0.6596
_exptl_absorpt_correction_type multi-scan
_exptl_absorpt_process_details
'SADABS-2016/2 (Bruker,2016/2) was used for absorption correction. wR2(int) was 0.1230 before and 0.0566 after correction. The Ratio of minimum to maximum transmission is 0.8849. The \l/2 correction factor is Not present.'
_exptl_crystal_colour colourless
_exptl_crystal_colour_primary colourless
_exptl_crystal_density_diffrn 1.347
_exptl_crystal_density_method 'not measured'
_exptl_crystal_description needle
_exptl_crystal_F_000 1688
_exptl_crystal_size_max 0.05
_exptl_crystal_size_mid 0.04
_exptl_crystal_size_min 0.02
_refine_diff_density_max 1.647
_refine_diff_density_min -0.699
_refine_diff_density_rms 0.081
_refine_ls_extinction_coef 0.019(2)
_refine_ls_extinction_expression Fc^*^=kFc[1+0.001xFc^2^\l^3^/sin(2\q)]^-1/4^
_refine_ls_extinction_method 'SHELXL-2018/3 (Sheldrick 2018)'
_refine_ls_goodness_of_fit_ref 1.022
_refine_ls_hydrogen_treatment constr
_refine_ls_matrix_type full
_refine_ls_number_parameters 1083
_refine_ls_number_reflns 14093
_refine_ls_number_restraints 0
_refine_ls_restrained_S_all 1.022
_refine_ls_R_factor_all 0.1550
_refine_ls_R_factor_gt 0.1076
_refine_ls_shift/su_max 0.005
_refine_ls_shift/su_mean 0.001
_refine_ls_structure_factor_coef Fsqd
_refine_ls_weighting_details 'w=1/[\s^2^(Fo^2^)+(0.1633P)^2^+8.1544P] where P=(Fo^2^+2Fc^2^)/3'
_refine_ls_weighting_scheme calc
_refine_ls_wR_factor_gt 0.2889
_refine_ls_wR_factor_ref 0.3298
_reflns_Friedel_coverage 0.000
_reflns_number_gt 8841
_reflns_number_total 14093
_reflns_threshold_expression 'I > 2\s(I)'
_cod_data_source_file ja0c08980_si_003.cif
_cod_data_source_block 22019938hcz_0m
_cod_depositor_comments 'Adding full bibliography for 4135274--4135279.cif.'
_cod_database_code 4135275
_shelx_shelxl_version_number 2018/3
_shelx_space_group_comment
;
The symmetry employed for this shelxl refinement is uniquely defined
by the following loop, which should always be used as a source of
symmetry information in preference to the above space-group names.
They are only intended as comments.
;
_shelx_estimated_absorpt_t_max 0.996
_shelx_estimated_absorpt_t_min 0.990
_olex2_refinement_description
;
1. Twinned data refinement
 Scales: 1(10)
 0(10)
2. Fixed Uiso
 At 1.2 times of:
  All C(H) groups, All C(H,H) groups
3.a Secondary CH2 refined with riding coordinates:
 C54(H54A,H54B), C55(H55A,H55B)
3.b Aromatic/amide H refined with riding coordinates:
 C34(H34), C70(H70), C79(H79), C10(H10), C80(H80), C71(H71), C35(H35),
 C88(H88), C78(H78), C58(H58), C28(H28), C38(H38), C21(H21), C72(H72), C89(H89),
  C68(H68), C17(H17), C92(H92), C11(H11), C73(H73), C37(H37), C12(H12),
 C91(H91), C16(H16), C22(H22), C56(H56), C65(H65), C15(H15), C29(H29), C57(H57),
  C24(H24), C14(H14), C23(H23), C30(H30), C67(H67), C100(H100), C66(H66),
 C97(H97), C98(H98), C96(H96), C99(H99), C53(H53), C45(H45), C103(H103),
 C44(H44), C1(H1), C51(H51), C46(H46), C83(H83), C47(H47), C52(H52), C104(H104),
  C50(H50), C105(H105), C43(H43), C49(H49), C106(H106), C2(H2), C84(H84),
 C107(H107), C4(H4), C86(H86), C85(H85), C3(H3)
;
_olex2_submission_special_instructions 'No special instructions were received'

loop_
_space_group_symop_operation_xyz
'x, y, z'
'-x, -y, -z'

loop_
_atom_site_label
_atom_site_type_symbol
_atom_site_fract_x
_atom_site_fract_y
_atom_site_fract_z
_atom_site_U_iso_or_equiv
_atom_site_adp_type
_atom_site_occupancy
_atom_site_site_symmetry_order
_atom_site_calc_flag
_atom_site_refinement_flags_posn
_atom_site_refinement_flags_adp
_atom_site_refinement_flags_occupancy
_atom_site_disorder_assembly
_atom_site_disorder_group
Cl2 Cl 0.7072(2) 0.53038(14) 0.62076(9) 0.1050(7) Uani 1 1 d . . . . .
Cl4 Cl 0.7836(3) 0.97433(15) 0.87695(10) 0.1269(10) Uani 1 1 d . . . . .
Cl1 Cl 0.8750(4) 0.5305(3) 0.70407(19) 0.1874(17) Uani 1 1 d . . . . .
N3 N 0.4669(4) 0.4296(2) 0.74580(17) 0.0429(9) Uani 1 1 d . . . . .
N6 N 0.0098(4) 1.0925(2) 0.75745(17) 0.0419(9) Uani 1 1 d . . . . .
N8 N -0.1154(4) 0.7911(2) 0.94520(17) 0.0412(9) Uani 1 1 d . . . . .
N7 N 0.1355(4) 1.1428(2) 0.81557(17) 0.0433(10) Uani 1 1 d . . . . .
N5 N -0.0020(4) 1.2351(2) 0.75850(18) 0.0471(10) Uani 1 1 d . . . . .
Cl3 Cl 0.6227(4) 0.9980(3) 0.7886(2) 0.2006(19) Uani 1 1 d . . . . .
N4 N 0.6472(4) 0.7192(3) 0.54996(18) 0.0467(10) Uani 1 1 d . . . . .
N2 N 0.3364(4) 0.3843(2) 0.68724(17) 0.0452(10) Uani 1 1 d . . . . .
O1 O 0.7504(4) 0.5771(2) 0.48244(18) 0.0686(11) Uani 1 1 d . . . . .
N1 N 0.4608(4) 0.2890(3) 0.74688(18) 0.0517(11) Uani 1 1 d . . . . .
O2 O -0.2168(4) 0.9268(3) 1.01910(19) 0.0694(11) Uani 1 1 d . . . . .
C19 C 0.3760(4) 0.8048(3) 0.56709(19) 0.0375(10) Uani 1 1 d . . . . .
C69 C 0.0653(4) 0.7066(3) 0.87824(18) 0.0352(10) Uani 1 1 d . . . . .
C75 C 0.1053(4) 0.7868(3) 0.95945(18) 0.0351(10) Uani 1 1 d . . . . .
C62 C 0.1581(4) 0.7086(3) 0.92132(19) 0.0355(10) Uani 1 1 d . . . . .
C18 C 0.4641(4) 0.8111(3) 0.61158(18) 0.0347(10) Uani 1 1 d . . . . .
C74 C -0.0681(5) 0.7468(3) 0.8920(2) 0.0391(11) Uani 1 1 d . . . . .
C63 C 0.1724(5) 0.6308(3) 0.95908(19) 0.0391(11) Uani 1 1 d . . . . .
C9 C 0.4291(4) 0.7225(3) 0.53440(18) 0.0357(10) Uani 1 1 d . . . . .
C59 C 0.3794(5) 0.6193(3) 0.9076(2) 0.0423(11) Uani 1 1 d . . . . .
C34 C 0.3263(4) 0.6735(3) 0.6878(2) 0.0410(11) Uani 1 1 d . . . . .
H34 H 0.358310 0.716703 0.699851 0.049 Uiso 1 1 calc R . . . .
C93 C 0.0988(5) 1.0815(3) 0.79347(19) 0.0402(11) Uani 1 1 d . . . . .
C70 C 0.1092(5) 0.6625(3) 0.8263(2) 0.0402(11) Uani 1 1 d . . . . .
H70 H 0.198997 0.633389 0.817208 0.048 Uiso 1 1 calc R . . . .
C27 C 0.1613(5) 0.9011(3) 0.5769(2) 0.0441(11) Uani 1 1 d . . . . .
C76 C -0.0290(4) 0.8215(3) 0.97187(19) 0.0364(10) Uani 1 1 d . . . . .
C79 C 0.1350(5) 0.8885(3) 1.0229(2) 0.0464(12) Uani 1 1 d . . . . .
H79 H 0.191695 0.912152 1.039738 0.056 Uiso 1 1 calc R . . . .
C60 C 0.2996(4) 0.6958(3) 0.8920(2) 0.0401(11) Uani 1 1 d . . . . .
C10 C 0.3490(5) 0.6840(3) 0.5104(2) 0.0420(11) Uani 1 1 d . . . . .
H10 H 0.256949 0.707071 0.517395 0.050 Uiso 1 1 calc R . . . .
C26 C 0.5625(5) 0.6856(3) 0.52489(19) 0.0400(11) Uani 1 1 d . . . . .
C64 C 0.2986(5) 0.5794(3) 0.9491(2) 0.0443(11) Uani 1 1 d . . . . .
C20 C 0.3706(5) 0.8770(3) 0.5249(2) 0.0406(11) Uani 1 1 d . . . . .
C80 C 0.1868(5) 0.8219(3) 0.9849(2) 0.0403(11) Uani 1 1 d . . . . .
H80 H 0.278824 0.799941 0.975949 0.048 Uiso 1 1 calc R . . . .
C94 C -0.0365(5) 1.1701(3) 0.7406(2) 0.0406(11) Uani 1 1 d . . . . .
C32 C 0.2329(4) 0.8236(3) 0.5951(2) 0.0393(10) Uani 1 1 d . . . . .
C71 C 0.0262(5) 0.6596(3) 0.7875(2) 0.0428(11) Uani 1 1 d . . . . .
H71 H 0.058274 0.628906 0.752170 0.051 Uiso 1 1 calc R . . . .
C35 C 0.3740(5) 0.5929(3) 0.7068(2) 0.0409(11) Uani 1 1 d . . . . .
H35 H 0.436606 0.582111 0.732511 0.049 Uiso 1 1 calc R . . . .
C39 C 0.3809(5) 0.4427(3) 0.70823(19) 0.0393(11) Uani 1 1 d . . . . .
C90 C 0.1614(5) 0.9964(3) 0.80915(19) 0.0400(11) Uani 1 1 d . . . . .
C88 C 0.1884(5) 0.8481(3) 0.8033(2) 0.0435(11) Uani 1 1 d . . . . .
H88 H 0.163976 0.803043 0.788988 0.052 Uiso 1 1 calc R . . . .
C13 C 0.5969(5) 0.7693(3) 0.6013(2) 0.0415(11) Uani 1 1 d . . . . .
C87 C 0.2831(4) 0.8330(3) 0.83956(19) 0.0397(11) Uani 1 1 d . . . . .
C78 C 0.0006(5) 0.9212(3) 1.0370(2) 0.0463(12) Uani 1 1 d . . . . .
H78 H -0.034966 0.965271 1.064570 0.056 Uiso 1 1 calc R . . . .
C58 C 0.5111(5) 0.5930(3) 0.8867(2) 0.0514(13) Uani 1 1 d . . . . .
H58 H 0.563421 0.541218 0.897689 0.062 Uiso 1 1 calc R . . . .
C36 C 0.3315(5) 0.5282(3) 0.68855(19) 0.0399(11) Uani 1 1 d . . . . .
C28 C 0.0300(5) 0.9341(3) 0.5972(2) 0.0531(13) Uani 1 1 d . . . . .
H28 H -0.016661 0.986495 0.584616 0.064 Uiso 1 1 calc R . . . .
C25 C 0.2481(5) 0.9334(3) 0.5331(2) 0.0424(11) Uani 1 1 d . . . . .
C82 C -0.2451(5) 0.8045(3) 0.9735(2) 0.0466(12) Uani 1 1 d . . . . .
C38 C 0.1882(5) 0.6264(3) 0.6343(2) 0.0451(11) Uani 1 1 d . . . . .
H38 H 0.122331 0.637955 0.610175 0.054 Uiso 1 1 calc R . . . .
C41 C 0.5035(5) 0.3513(3) 0.7644(2) 0.0462(12) Uani 1 1 d . . . . .
C21 C 0.4692(5) 0.8894(3) 0.4825(2) 0.0448(11) Uani 1 1 d . . . . .
H21 H 0.552510 0.849976 0.476307 0.054 Uiso 1 1 calc R . . . .
C61 C 0.3547(4) 0.7477(3) 0.8548(2) 0.0418(11) Uani 1 1 d . . . . .
C77 C -0.0801(5) 0.8887(3) 1.0103(2) 0.0416(11) Uani 1 1 d . . . . .
C31 C 0.1696(5) 0.7767(3) 0.6334(2) 0.0434(11) Uani 1 1 d . . . . .
C72 C -0.1051(5) 0.7024(3) 0.8009(2) 0.0494(12) Uani 1 1 d . . . . .
H72 H -0.162998 0.701899 0.774188 0.059 Uiso 1 1 calc R . . . .
C89 C 0.1292(5) 0.9287(3) 0.7879(2) 0.0424(11) Uani 1 1 d . . . . .
H89 H 0.065902 0.937965 0.762511 0.051 Uiso 1 1 calc R . . . .
C68 C 0.0758(5) 0.6093(3) 0.9989(2) 0.0475(12) Uani 1 1 d . . . . .
H68 H -0.010698 0.644681 1.006298 0.057 Uiso 1 1 calc R . . . .
C101 C 0.0822(5) 1.2179(3) 0.7972(2) 0.0452(12) Uani 1 1 d . . . . .
C40 C 0.3797(5) 0.3089(3) 0.7074(2) 0.0469(12) Uani 1 1 d . . . . .
C17 C 0.4162(5) 0.8594(3) 0.6615(2) 0.0457(12) Uani 1 1 d . . . . .
H17 H 0.326322 0.888955 0.668740 0.055 Uiso 1 1 calc R . . . .
C92 C 0.3174(5) 0.8999(3) 0.8597(2) 0.0463(12) Uani 1 1 d . . . . .
H92 H 0.383157 0.890282 0.883812 0.056 Uiso 1 1 calc R . . . .
C33 C 0.2322(4) 0.6908(3) 0.6515(2) 0.0415(11) Uani 1 1 d . . . . .
C11 C 0.4024(6) 0.6127(3) 0.4765(2) 0.0487(12) Uani 1 1 d . . . . .
H11 H 0.347004 0.586828 0.460610 0.058 Uiso 1 1 calc R . . . .
C73 C -0.1519(5) 0.7458(3) 0.8530(2) 0.0478(12) Uani 1 1 d . . . . .
H73 H -0.241791 0.774860 0.861897 0.057 Uiso 1 1 calc R . . . .
C37 C 0.2372(5) 0.5459(3) 0.6513(2) 0.0445(11) Uani 1 1 d . . . . .
H37 H 0.207262 0.502607 0.637848 0.053 Uiso 1 1 calc R . . . .
C6 C 0.7792(5) 0.7017(3) 0.5237(2) 0.0492(12) Uani 1 1 d . . . . .
C95 C -0.1302(5) 1.1861(3) 0.6993(2) 0.0458(12) Uani 1 1 d . . . . .
C7 C 0.6157(5) 0.6139(3) 0.4904(2) 0.0469(12) Uani 1 1 d . . . . .
C12 C 0.5371(6) 0.5789(3) 0.4658(2) 0.0517(13) Uani 1 1 d . . . . .
H12 H 0.573986 0.531289 0.441231 0.062 Uiso 1 1 calc R . . . .
C91 C 0.2574(5) 0.9807(3) 0.8452(2) 0.0443(11) Uani 1 1 d . . . . .
H91 H 0.281704 1.025539 0.859930 0.053 Uiso 1 1 calc R . . . .
C16 C 0.4962(5) 0.8657(3) 0.7012(2) 0.0509(13) Uani 1 1 d . . . . .
H16 H 0.461338 0.898955 0.735330 0.061 Uiso 1 1 calc R . . . .
C22 C 0.4434(6) 0.9605(3) 0.4495(2) 0.0528(13) Uani 1 1 d . . . . .
H22 H 0.509887 0.969886 0.420568 0.063 Uiso 1 1 calc R . . . .
C56 C 0.4878(5) 0.7198(3) 0.8339(2) 0.0532(13) Uani 1 1 d . . . . .
H56 H 0.527110 0.754015 0.808356 0.064 Uiso 1 1 calc R . . . .
C65 C 0.3323(6) 0.5047(3) 0.9773(3) 0.0565(14) Uani 1 1 d . . . . .
H65 H 0.418959 0.469401 0.970559 0.068 Uiso 1 1 calc R . . . .
C15 C 0.6283(5) 0.8227(3) 0.6906(2) 0.0515(13) Uani 1 1 d . . . . .
H15 H 0.684584 0.827274 0.717167 0.062 Uiso 1 1 calc R . . . .
C29 C -0.0314(5) 0.8887(4) 0.6361(3) 0.0627(16) Uani 1 1 d . . . . .
H29 H -0.121141 0.910743 0.651273 0.075 Uiso 1 1 calc R . . . .
C57 C 0.5651(5) 0.6441(4) 0.8491(3) 0.0589(14) Uani 1 1 d . . . . .
H57 H 0.655394 0.627076 0.833732 0.071 Uiso 1 1 calc R . . . .
C24 C 0.2230(6) 1.0055(3) 0.5000(2) 0.0559(15) Uani 1 1 d . . . . .
H24 H 0.139793 1.044981 0.506092 0.067 Uiso 1 1 calc R . . . .
C14 C 0.6764(5) 0.7741(3) 0.6417(2) 0.0502(13) Uani 1 1 d . . . . .
H14 H 0.765634 0.743032 0.635374 0.060 Uiso 1 1 calc R . . . .
C42 C 0.5965(5) 0.3323(3) 0.8061(2) 0.0491(12) Uani 1 1 d . . . . .
C23 C 0.3214(6) 1.0179(3) 0.4585(2) 0.0577(14) Uani 1 1 d . . . . .
H23 H 0.305495 1.066392 0.435793 0.069 Uiso 1 1 calc R . . . .
C102 C 0.1200(5) 1.2889(3) 0.8198(2) 0.0517(13) Uani 1 1 d . . . . .
C30 C 0.0361(5) 0.8111(3) 0.6535(2) 0.0544(13) Uani 1 1 d . . . . .
H30 H -0.009177 0.780550 0.679627 0.065 Uiso 1 1 calc R . . . .
C67 C 0.1112(6) 0.5349(3) 1.0270(2) 0.0570(14) Uani 1 1 d . . . . .
H67 H 0.048001 0.519347 1.054589 0.068 Uiso 1 1 calc R . . . .
C100 C -0.1861(6) 1.2660(3) 0.6818(2) 0.0557(14) Uani 1 1 d . . . . .
H100 H -0.161746 1.311189 0.695964 0.067 Uiso 1 1 calc R . . . .
C66 C 0.2359(6) 0.4828(4) 1.0158(3) 0.0633(16) Uani 1 1 d . . . . .
H66 H 0.256281 0.431118 1.034788 0.076 Uiso 1 1 calc R . . . .
C48 C 0.3334(6) 0.2418(3) 0.6851(2) 0.0567(15) Uani 1 1 d . . . . .
C97 C -0.2579(6) 1.1359(4) 0.6401(3) 0.0659(16) Uani 1 1 d . . . . .
H97 H -0.282559 1.091089 0.625519 0.079 Uiso 1 1 calc R . . . .
C98 C -0.3128(6) 1.2163(4) 0.6235(2) 0.0633(15) Uani 1 1 d . . . . .
H98 H -0.375523 1.226822 0.597846 0.076 Uiso 1 1 calc R . . . .
C96 C -0.1680(6) 1.1210(3) 0.6776(2) 0.0573(14) Uani 1 1 d . . . . .
H96 H -0.131059 1.065882 0.688845 0.069 Uiso 1 1 calc R . . . .
C99 C -0.2758(6) 1.2805(4) 0.6445(2) 0.0649(16) Uani 1 1 d . . . . .
H99 H -0.312860 1.335555 0.632965 0.078 Uiso 1 1 calc R . . . .
C53 C 0.3756(6) 0.1627(3) 0.7042(2) 0.0604(15) Uani 1 1 d . . . . .
H53 H 0.435870 0.149802 0.731014 0.072 Uiso 1 1 calc R . . . .
C45 C 0.7771(6) 0.2941(4) 0.8831(2) 0.0640(16) Uani 1 1 d . . . . .
H45 H 0.836843 0.281320 0.910132 0.077 Uiso 1 1 calc R . . . .
C103 C 0.0737(7) 1.3663(4) 0.8009(3) 0.0681(17) Uani 1 1 d . . . . .
H103 H 0.015203 1.376529 0.773289 0.082 Uiso 1 1 calc R . . . .
C44 C 0.7331(7) 0.3749(4) 0.8640(3) 0.0704(17) Uani 1 1 d . . . . .
H44 H 0.765102 0.417333 0.877196 0.084 Uiso 1 1 calc R . . . .
C1 C 0.8642(6) 0.7492(4) 0.5290(3) 0.0655(16) Uani 1 1 d . . . . .
H1 H 0.834126 0.797127 0.553476 0.079 Uiso 1 1 calc R . . . .
C51 C 0.2430(7) 0.1189(5) 0.6447(3) 0.075(2) Uani 1 1 d . . . . .
H51 H 0.211333 0.076451 0.631226 0.090 Uiso 1 1 calc R . . . .
C46 C 0.7318(6) 0.2326(4) 0.8618(3) 0.0698(17) Uani 1 1 d . . . . .
H46 H 0.762522 0.177057 0.873798 0.084 Uiso 1 1 calc R . . . .
C83 C -0.3269(5) 0.7591(4) 0.9646(3) 0.0717(18) Uani 1 1 d . . . . .
H83 H -0.298398 0.716039 0.935965 0.086 Uiso 1 1 calc R . . . .
C47 C 0.6442(6) 0.2508(4) 0.8241(3) 0.0651(16) Uani 1 1 d . . . . .
H47 H 0.614949 0.207863 0.809833 0.078 Uiso 1 1 calc R . . . .
C52 C 0.3273(7) 0.0997(4) 0.6831(3) 0.0691(17) Uani 1 1 d . . . . .
H52 H 0.354656 0.044439 0.696107 0.083 Uiso 1 1 calc R . . . .
C81 C -0.2959(6) 0.8755(4) 1.0107(3) 0.0647(16) Uani 1 1 d . . . . .
C5 C 0.8307(6) 0.6279(4) 0.4897(3) 0.0652(16) Uani 1 1 d . . . . .
C104 C 0.1126(8) 1.4324(4) 0.8224(3) 0.084(2) Uani 1 1 d . . . . .
H104 H 0.079239 1.487139 0.809464 0.101 Uiso 1 1 calc R . . . .
C50 C 0.2012(7) 0.1976(4) 0.6245(3) 0.0711(17) Uani 1 1 d . . . . .
H50 H 0.142316 0.209081 0.597038 0.085 Uiso 1 1 calc R . . . .
C105 C 0.1957(7) 1.4179(5) 0.8605(3) 0.079(2) Uani 1 1 d . . . . .
H105 H 0.221666 1.462845 0.874017 0.095 Uiso 1 1 calc R . . . .
C43 C 0.6441(6) 0.3934(4) 0.8263(3) 0.0636(16) Uani 1 1 d . . . . .
H43 H 0.614541 0.448713 0.813738 0.076 Uiso 1 1 calc R . . . .
C49 C 0.2454(6) 0.2601(4) 0.6443(3) 0.0643(16) Uani 1 1 d . . . . .
H49 H 0.216955 0.314932 0.630621 0.077 Uiso 1 1 calc R . . . .
C106 C 0.2449(7) 1.3399(5) 0.8808(3) 0.084(2) Uani 1 1 d . . . . .
H106 H 0.302938 1.331330 0.908590 0.100 Uiso 1 1 calc R . . . .
C2 C 0.9905(6) 0.7294(5) 0.4999(4) 0.085(2) Uani 1 1 d . . . . .
H2 H 1.044645 0.764881 0.502146 0.102 Uiso 1 1 calc R . . . .
C84 C -0.4535(6) 0.7743(5) 0.9969(5) 0.102(3) Uani 1 1 d . . . . .
H84 H -0.506486 0.738422 0.993384 0.123 Uiso 1 1 calc R . . . .
C107 C 0.2093(6) 1.2738(4) 0.8605(3) 0.0717(18) Uani 1 1 d . . . . .
H107 H 0.243815 1.219294 0.873612 0.086 Uiso 1 1 calc R . . . .
C4 C 0.9568(7) 0.6058(5) 0.4616(3) 0.085(2) Uani 1 1 d . . . . .
H4 H 0.988945 0.556442 0.438523 0.102 Uiso 1 1 calc R . . . .
C86 C -0.4196(7) 0.8947(5) 1.0408(3) 0.089(2) Uani 1 1 d . . . . .
H86 H -0.452426 0.941857 1.065941 0.107 Uiso 1 1 calc R . . . .
C85 C -0.4971(7) 0.8410(7) 1.0330(4) 0.106(3) Uani 1 1 d . . . . .
H85 H -0.583185 0.852589 1.053933 0.127 Uiso 1 1 calc R . . . .
C3 C 1.0370(7) 0.6562(6) 0.4671(4) 0.101(3) Uani 1 1 d . . . . .
H3 H 1.124967 0.640528 0.448176 0.121 Uiso 1 1 calc R . . . .
C54 C 0.7275(10) 0.5333(9) 0.6887(4) 0.146(4) Uani 1 1 d . . . . .
H54A H 0.701614 0.486019 0.708228 0.176 Uiso 1 1 calc R . . . .
H54B H 0.665182 0.584510 0.706629 0.176 Uiso 1 1 calc R . . . .
C55 C 0.7697(10) 0.9828(9) 0.8086(4) 0.147(4) Uani 1 1 d . . . . .
H55A H 0.827673 0.931739 0.788485 0.176 Uiso 1 1 calc R . . . .
H55B H 0.804446 1.029274 0.793430 0.176 Uiso 1 1 calc R . . . .

loop_
_atom_site_aniso_label
_atom_site_aniso_U_11
_atom_site_aniso_U_22
_atom_site_aniso_U_33
_atom_site_aniso_U_23
_atom_site_aniso_U_13
_atom_site_aniso_U_12
Cl2 0.1267(18) 0.1046(15) 0.0831(13) -0.0041(11) -0.0342(13) -0.0204(13)
Cl4 0.207(3) 0.0910(15) 0.0934(15) 0.0013(12) -0.0500(17) -0.0439(17)
Cl1 0.151(3) 0.213(4) 0.228(4) -0.032(3) -0.106(3) -0.055(3)
N3 0.050(2) 0.039(2) 0.041(2) 0.0008(17) -0.0008(19) -0.0172(18)
N6 0.046(2) 0.037(2) 0.045(2) -0.0009(17) 0.0008(19) -0.0178(18)
N8 0.034(2) 0.045(2) 0.044(2) -0.0116(17) 0.0063(17) -0.0149(17)
N7 0.047(2) 0.039(2) 0.045(2) -0.0065(18) 0.0024(19) -0.0202(19)
N5 0.052(3) 0.039(2) 0.048(2) -0.0040(18) 0.009(2) -0.0189(19)
Cl3 0.205(4) 0.220(4) 0.243(4) 0.028(3) -0.136(3) -0.114(3)
N4 0.037(2) 0.047(2) 0.047(2) -0.0033(19) 0.0055(19) -0.0038(18)
N2 0.052(2) 0.042(2) 0.046(2) -0.0043(18) -0.0002(19) -0.0228(19)
O1 0.058(3) 0.057(2) 0.074(3) -0.007(2) 0.003(2) 0.006(2)
N1 0.064(3) 0.044(2) 0.048(2) -0.0013(19) 0.009(2) -0.025(2)
O2 0.055(2) 0.069(3) 0.077(3) -0.015(2) -0.003(2) -0.007(2)
C19 0.037(2) 0.035(2) 0.037(2) -0.0008(19) -0.006(2) -0.0029(19)
C69 0.039(3) 0.032(2) 0.037(2) 0.0024(18) -0.007(2) -0.0132(19)
C75 0.039(3) 0.033(2) 0.033(2) 0.0007(18) -0.0042(19) -0.0116(19)
C62 0.033(2) 0.034(2) 0.040(2) 0.0001(19) -0.005(2) -0.0120(19)
C18 0.036(2) 0.030(2) 0.035(2) -0.0004(18) -0.0039(19) -0.0052(18)
C74 0.042(3) 0.036(2) 0.042(3) -0.0017(19) 0.001(2) -0.019(2)
C63 0.045(3) 0.037(2) 0.039(2) 0.0018(19) -0.013(2) -0.013(2)
C9 0.042(3) 0.030(2) 0.030(2) 0.0002(17) -0.0015(19) -0.0032(19)
C59 0.038(3) 0.041(3) 0.047(3) -0.004(2) -0.013(2) -0.004(2)
C34 0.037(3) 0.039(3) 0.046(3) -0.001(2) 0.001(2) -0.013(2)
C93 0.042(3) 0.047(3) 0.034(2) -0.003(2) 0.003(2) -0.022(2)
C70 0.042(3) 0.034(2) 0.045(3) -0.002(2) -0.004(2) -0.011(2)
C27 0.042(3) 0.036(2) 0.050(3) -0.008(2) -0.017(2) 0.003(2)
C76 0.035(2) 0.038(2) 0.036(2) -0.0026(19) -0.0003(19) -0.013(2)
C79 0.061(3) 0.036(2) 0.050(3) 0.003(2) -0.020(3) -0.019(2)
C60 0.037(3) 0.038(2) 0.044(3) -0.006(2) -0.004(2) -0.010(2)
C10 0.048(3) 0.037(2) 0.040(2) 0.003(2) -0.013(2) -0.008(2)
C26 0.039(3) 0.038(2) 0.038(2) -0.0015(19) -0.003(2) -0.004(2)
C64 0.054(3) 0.039(3) 0.044(3) -0.001(2) -0.020(2) -0.011(2)
C20 0.049(3) 0.031(2) 0.040(2) -0.0002(19) -0.016(2) -0.004(2)
C80 0.043(3) 0.039(2) 0.042(2) 0.001(2) -0.014(2) -0.011(2)
C94 0.044(3) 0.038(3) 0.040(2) -0.001(2) 0.006(2) -0.020(2)
C32 0.034(2) 0.038(2) 0.042(2) -0.003(2) -0.007(2) -0.003(2)
C71 0.051(3) 0.041(3) 0.038(2) -0.004(2) -0.005(2) -0.016(2)
C35 0.040(3) 0.040(3) 0.044(3) 0.001(2) -0.004(2) -0.014(2)
C39 0.042(3) 0.043(3) 0.034(2) -0.0022(19) 0.002(2) -0.017(2)
C90 0.044(3) 0.038(2) 0.039(2) -0.0012(19) 0.001(2) -0.016(2)
C88 0.042(3) 0.041(3) 0.048(3) -0.002(2) -0.003(2) -0.015(2)
C13 0.038(3) 0.041(3) 0.042(3) 0.001(2) -0.003(2) -0.007(2)
C87 0.036(2) 0.042(3) 0.039(2) 0.002(2) 0.008(2) -0.014(2)
C78 0.061(3) 0.036(3) 0.039(3) 0.000(2) -0.006(2) -0.010(2)
C58 0.043(3) 0.047(3) 0.060(3) -0.010(2) -0.014(3) 0.000(2)
C36 0.040(3) 0.039(2) 0.037(2) -0.0045(19) 0.004(2) -0.010(2)
C28 0.042(3) 0.044(3) 0.066(3) -0.003(3) -0.014(3) 0.004(2)
C25 0.049(3) 0.032(2) 0.046(3) 0.000(2) -0.015(2) -0.008(2)
C82 0.034(3) 0.064(3) 0.044(3) -0.004(2) -0.001(2) -0.019(2)
C38 0.043(3) 0.052(3) 0.041(3) 0.000(2) -0.008(2) -0.013(2)
C41 0.057(3) 0.045(3) 0.038(3) 0.003(2) 0.002(2) -0.021(2)
C21 0.051(3) 0.038(3) 0.049(3) 0.003(2) -0.014(2) -0.016(2)
C61 0.035(3) 0.048(3) 0.042(3) -0.002(2) -0.001(2) -0.013(2)
C77 0.041(3) 0.039(2) 0.041(3) -0.001(2) 0.001(2) -0.010(2)
C31 0.037(3) 0.045(3) 0.043(3) -0.009(2) -0.004(2) -0.003(2)
C72 0.054(3) 0.048(3) 0.055(3) 0.001(2) -0.022(3) -0.021(2)
C89 0.041(3) 0.042(3) 0.046(3) -0.003(2) -0.003(2) -0.015(2)
C68 0.057(3) 0.048(3) 0.046(3) 0.006(2) -0.013(2) -0.027(2)
C101 0.048(3) 0.046(3) 0.045(3) -0.007(2) 0.005(2) -0.025(2)
C40 0.050(3) 0.053(3) 0.041(3) -0.003(2) 0.003(2) -0.023(2)
C17 0.039(3) 0.047(3) 0.046(3) -0.005(2) -0.006(2) -0.004(2)
C92 0.046(3) 0.052(3) 0.048(3) 0.009(2) -0.013(2) -0.021(2)
C33 0.035(3) 0.046(3) 0.039(2) -0.001(2) 0.003(2) -0.008(2)
C11 0.069(4) 0.037(3) 0.042(3) 0.000(2) -0.018(3) -0.012(2)
C73 0.033(3) 0.046(3) 0.067(3) -0.013(2) -0.007(2) -0.015(2)
C37 0.044(3) 0.051(3) 0.041(3) -0.008(2) -0.003(2) -0.017(2)
C6 0.043(3) 0.054(3) 0.046(3) 0.003(2) 0.001(2) -0.011(2)
C95 0.047(3) 0.048(3) 0.041(3) 0.000(2) 0.003(2) -0.017(2)
C7 0.046(3) 0.037(3) 0.046(3) -0.001(2) 0.002(2) 0.004(2)
C12 0.071(4) 0.034(3) 0.041(3) -0.003(2) 0.000(3) -0.004(3)
C91 0.051(3) 0.043(3) 0.044(3) -0.003(2) -0.005(2) -0.020(2)
C16 0.049(3) 0.061(3) 0.041(3) -0.006(2) -0.007(2) -0.011(3)
C22 0.068(4) 0.047(3) 0.053(3) 0.009(2) -0.020(3) -0.025(3)
C56 0.045(3) 0.057(3) 0.056(3) 0.000(3) -0.001(2) -0.016(3)
C65 0.061(4) 0.043(3) 0.070(4) 0.005(3) -0.032(3) -0.010(3)
C15 0.049(3) 0.061(3) 0.047(3) 0.003(2) -0.014(2) -0.016(3)
C29 0.037(3) 0.063(4) 0.074(4) -0.020(3) -0.003(3) 0.010(3)
C57 0.034(3) 0.065(4) 0.072(4) -0.011(3) 0.001(3) -0.008(3)
C24 0.069(4) 0.033(3) 0.066(4) 0.000(2) -0.035(3) -0.001(2)
C14 0.034(3) 0.049(3) 0.064(3) 0.001(3) -0.005(2) -0.007(2)
C42 0.056(3) 0.048(3) 0.042(3) 0.007(2) -0.001(2) -0.016(2)
C23 0.079(4) 0.043(3) 0.058(3) 0.014(3) -0.026(3) -0.021(3)
C102 0.060(3) 0.046(3) 0.050(3) -0.012(2) 0.017(3) -0.029(3)
C30 0.037(3) 0.059(3) 0.061(3) -0.007(3) 0.000(2) -0.008(2)
C67 0.075(4) 0.055(3) 0.056(3) 0.015(3) -0.027(3) -0.035(3)
C100 0.065(4) 0.049(3) 0.053(3) 0.009(2) -0.005(3) -0.019(3)
C66 0.088(5) 0.049(3) 0.069(4) 0.015(3) -0.039(3) -0.031(3)
C48 0.066(4) 0.054(3) 0.049(3) -0.013(2) 0.019(3) -0.030(3)
C97 0.071(4) 0.069(4) 0.064(4) -0.005(3) -0.014(3) -0.026(3)
C98 0.062(4) 0.080(4) 0.047(3) 0.007(3) -0.009(3) -0.018(3)
C96 0.064(4) 0.050(3) 0.061(3) -0.003(3) -0.015(3) -0.016(3)
C99 0.078(4) 0.059(4) 0.055(3) 0.015(3) -0.008(3) -0.016(3)
C53 0.081(4) 0.051(3) 0.052(3) 0.000(3) 0.001(3) -0.029(3)
C45 0.062(4) 0.085(4) 0.040(3) 0.011(3) -0.007(3) -0.015(3)
C103 0.108(5) 0.051(3) 0.057(3) -0.001(3) -0.005(3) -0.046(3)
C44 0.082(5) 0.058(4) 0.068(4) -0.009(3) -0.024(4) -0.007(3)
C1 0.049(3) 0.064(4) 0.075(4) -0.005(3) -0.011(3) -0.001(3)
C51 0.091(5) 0.090(5) 0.056(4) -0.016(3) 0.011(4) -0.054(4)
C46 0.073(4) 0.069(4) 0.069(4) 0.032(3) -0.014(3) -0.024(3)
C83 0.041(3) 0.071(4) 0.105(5) -0.018(4) -0.017(3) -0.014(3)
C47 0.079(4) 0.058(4) 0.067(4) 0.020(3) -0.017(3) -0.032(3)
C52 0.092(5) 0.052(3) 0.061(4) 0.007(3) 0.010(4) -0.028(3)
C81 0.049(3) 0.080(4) 0.066(4) 0.002(3) -0.007(3) -0.020(3)
C5 0.049(3) 0.067(4) 0.070(4) 0.008(3) 0.000(3) -0.006(3)
C104 0.140(7) 0.053(4) 0.068(4) 0.005(3) -0.002(4) -0.050(4)
C50 0.077(4) 0.073(4) 0.072(4) -0.011(3) -0.006(3) -0.039(4)
C105 0.101(5) 0.092(5) 0.062(4) -0.020(4) 0.005(4) -0.065(4)
C43 0.082(4) 0.047(3) 0.062(4) -0.004(3) -0.025(3) -0.010(3)
C49 0.067(4) 0.068(4) 0.066(4) -0.007(3) -0.008(3) -0.033(3)
C106 0.084(5) 0.081(5) 0.096(5) -0.031(4) -0.004(4) -0.041(4)
C2 0.032(3) 0.079(5) 0.145(7) 0.021(5) -0.023(4) -0.012(3)
C84 0.040(4) 0.076(5) 0.199(10) -0.002(6) -0.039(5) -0.021(3)
C107 0.060(4) 0.067(4) 0.094(5) -0.023(3) -0.009(4) -0.028(3)
C4 0.056(4) 0.097(5) 0.081(5) -0.001(4) 0.013(4) 0.003(4)
C86 0.055(4) 0.117(6) 0.086(5) -0.013(4) 0.001(4) -0.013(4)
C85 0.043(4) 0.170(9) 0.106(6) 0.025(6) -0.004(4) -0.038(5)
C3 0.050(4) 0.142(8) 0.098(6) 0.014(6) 0.004(4) -0.014(5)
C54 0.109(7) 0.255(14) 0.100(7) -0.009(8) -0.013(6) -0.090(9)
C55 0.119(8) 0.233(13) 0.116(8) -0.009(8) 0.000(6) -0.102(9)

loop_
_atom_type_symbol
_atom_type_description
_atom_type_scat_dispersion_real
_atom_type_scat_dispersion_imag
_atom_type_scat_source
C C 0.0033 0.0016 'International Tables Vol C Tables 4.2.6.8 and 6.1.1.4'
H H 0.0000 0.0000 'International Tables Vol C Tables 4.2.6.8 and 6.1.1.4'
Cl Cl 0.1484 0.1585 'International Tables Vol C Tables 4.2.6.8 and 6.1.1.4'
N N 0.0061 0.0033 'International Tables Vol C Tables 4.2.6.8 and 6.1.1.4'
O O 0.0106 0.0060 'International Tables Vol C Tables 4.2.6.8 and 6.1.1.4'

loop_
_geom_angle_atom_site_label_1
_geom_angle_atom_site_label_2
_geom_angle_atom_site_label_3
_geom_angle
_geom_angle_site_symmetry_1
_geom_angle_site_symmetry_3
_geom_angle_publ_flag
C39 N3 C41 114.9(4) . . ?
C94 N6 C93 115.5(4) . . ?
C76 N8 C74 118.7(4) . . ?
C76 N8 C82 118.4(4) . . ?
C82 N8 C74 122.8(4) . . ?
C101 N7 C93 115.2(4) . . ?
C94 N5 C101 115.4(4) . . ?
C26 N4 C13 118.6(4) . . ?
C26 N4 C6 118.7(4) . . ?
C6 N4 C13 122.7(4) . . ?
C40 N2 C39 115.5(4) . . ?
C7 O1 C5 117.3(4) . . ?
C40 N1 C41 115.7(4) . . ?
C81 O2 C77 116.0(4) . . ?
C18 C19 C20 108.8(4) . . ?
C9 C19 C18 110.0(4) . . ?
C9 C19 C20 110.4(4) . . ?
C9 C19 C32 114.7(4) . . ?
C32 C19 C18 111.4(4) . . ?
C32 C19 C20 101.1(4) . . ?
C74 C69 C62 120.1(4) . . ?
C70 C69 C62 121.4(4) . . ?
C70 C69 C74 118.4(4) . . ?
C76 C75 C62 119.0(4) . . ?
C76 C75 C80 118.7(4) . . ?
C80 C75 C62 122.2(4) . . ?
C69 C62 C63 108.9(3) . . ?
C69 C62 C60 112.8(4) . . ?
C75 C62 C69 110.3(4) . . ?
C75 C62 C63 110.2(4) . . ?
C75 C62 C60 113.5(3) . . ?
C60 C62 C63 100.6(4) . . ?
C13 C18 C19 120.0(4) . . ?
C17 C18 C19 121.7(4) . . ?
C17 C18 C13 118.3(4) . . ?
C69 C74 N8 119.3(4) . . ?
C73 C74 N8 120.3(4) . . ?
C73 C74 C69 120.3(4) . . ?
C64 C63 C62 111.2(4) . . ?
C64 C63 C68 120.8(4) . . ?
C68 C63 C62 128.0(4) . . ?
C10 C9 C19 122.4(4) . . ?
C26 C9 C19 119.4(4) . . ?
C26 C9 C10 118.0(4) . . ?
C60 C59 C64 108.4(4) . . ?
C58 C59 C60 122.0(5) . . ?
C58 C59 C64 129.5(5) . . ?
C35 C34 H34 119.9 . . ?
C33 C34 H34 119.9 . . ?
C33 C34 C35 120.2(4) . . ?
N6 C93 C90 117.6(4) . . ?
N7 C93 N6 124.7(4) . . ?
N7 C93 C90 117.7(4) . . ?
C69 C70 H70 119.1 . . ?
C71 C70 C69 121.9(4) . . ?
C71 C70 H70 119.1 . . ?
C32 C27 C25 108.4(4) . . ?
C28 C27 C32 122.0(5) . . ?
C28 C27 C25 129.4(4) . . ?
C75 C76 N8 121.1(4) . . ?
C75 C76 C77 120.1(4) . . ?
C77 C76 N8 118.7(4) . . ?
C80 C79 H79 119.7 . . ?
C80 C79 C78 120.7(5) . . ?
C78 C79 H79 119.7 . . ?
C59 C60 C62 110.7(4) . . ?
C61 C60 C62 129.7(4) . . ?
C61 C60 C59 119.6(4) . . ?
C9 C10 H10 119.6 . . ?
C11 C10 C9 120.7(5) . . ?
C11 C10 H10 119.6 . . ?
C9 C26 N4 120.7(4) . . ?
C9 C26 C7 120.8(4) . . ?
C7 C26 N4 118.5(4) . . ?
C63 C64 C59 108.8(4) . . ?
C63 C64 C65 120.9(5) . . ?
C65 C64 C59 130.3(5) . . ?
C25 C20 C19 110.9(4) . . ?
C25 C20 C21 120.8(4) . . ?
C21 C20 C19 128.3(4) . . ?
C75 C80 H80 119.7 . . ?
C79 C80 C75 120.6(5) . . ?
C79 C80 H80 119.7 . . ?
N6 C94 N5 124.1(5) . . ?
N6 C94 C95 118.5(4) . . ?
N5 C94 C95 117.4(4) . . ?
C27 C32 C19 110.2(4) . . ?
C31 C32 C19 130.1(4) . . ?
C31 C32 C27 119.7(4) . . ?
C70 C71 H71 120.5 . . ?
C70 C71 C72 119.0(4) . . ?
C72 C71 H71 120.5 . . ?
C34 C35 H35 119.5 . . ?
C36 C35 C34 121.1(4) . . ?
C36 C35 H35 119.5 . . ?
N3 C39 C36 117.5(4) . . ?
N2 C39 N3 125.1(4) . . ?
N2 C39 C36 117.3(4) . . ?
C89 C90 C93 121.4(4) . . ?
C89 C90 C91 118.2(4) . . ?
C91 C90 C93 120.4(4) . . ?
C87 C88 H88 119.8 . . ?
C87 C88 C89 120.5(4) . . ?
C89 C88 H88 119.8 . . ?
C18 C13 N4 118.8(4) . . ?
C14 C13 N4 121.1(4) . . ?
C14 C13 C18 120.1(4) . . ?
C88 C87 C61 122.6(4) . . ?
C92 C87 C88 118.6(4) . . ?
C92 C87 C61 118.8(4) . . ?
C79 C78 H78 120.5 . . ?
C77 C78 C79 118.9(4) . . ?
C77 C78 H78 120.5 . . ?
C59 C58 H58 120.9 . . ?
C59 C58 C57 118.2(5) . . ?
C57 C58 H58 120.9 . . ?
C35 C36 C39 121.7(4) . . ?
C35 C36 C37 118.5(4) . . ?
C37 C36 C39 119.8(4) . . ?
C27 C28 H28 120.9 . . ?
C29 C28 C27 118.1(5) . . ?
C29 C28 H28 120.9 . . ?
C20 C25 C27 108.8(4) . . ?
C20 C25 C24 120.2(5) . . ?
C24 C25 C27 130.9(5) . . ?
N8 C82 C81 116.5(4) . . ?
C83 C82 N8 125.2(5) . . ?
C83 C82 C81 118.0(5) . . ?
C33 C38 H38 119.0 . . ?
C37 C38 H38 119.0 . . ?
C37 C38 C33 122.0(5) . . ?
N3 C41 N1 123.9(5) . . ?
N3 C41 C42 118.1(4) . . ?
N1 C41 C42 117.9(4) . . ?
C20 C21 H21 120.6 . . ?
C22 C21 C20 118.7(5) . . ?
C22 C21 H21 120.6 . . ?
C60 C61 C87 124.5(4) . . ?
C56 C61 C60 117.5(5) . . ?
C56 C61 C87 117.9(4) . . ?
C76 C77 O2 119.1(4) . . ?
C78 C77 O2 119.9(4) . . ?
C78 C77 C76 120.9(4) . . ?
C32 C31 C33 124.5(4) . . ?
C32 C31 C30 117.5(5) . . ?
C30 C31 C33 117.9(4) . . ?
C71 C72 H72 119.8 . . ?
C73 C72 C71 120.3(5) . . ?
C73 C72 H72 119.8 . . ?
C90 C89 H89 119.5 . . ?
C88 C89 C90 121.1(5) . . ?
C88 C89 H89 119.5 . . ?
C63 C68 H68 121.2 . . ?
C67 C68 C63 117.6(5) . . ?
C67 C68 H68 121.2 . . ?
N7 C101 N5 124.9(4) . . ?
N7 C101 C102 117.8(5) . . ?
N5 C101 C102 117.3(5) . . ?
N2 C40 N1 124.7(4) . . ?
N2 C40 C48 117.5(5) . . ?
N1 C40 C48 117.8(5) . . ?
C18 C17 H17 119.2 . . ?
C16 C17 C18 121.6(5) . . ?
C16 C17 H17 119.2 . . ?
C87 C92 H92 119.3 . . ?
C91 C92 C87 121.4(5) . . ?
C91 C92 H92 119.3 . . ?
C34 C33 C31 122.8(4) . . ?
C38 C33 C34 118.6(4) . . ?
C38 C33 C31 118.6(4) . . ?
C10 C11 H11 120.0 . . ?
C10 C11 C12 120.0(5) . . ?
C12 C11 H11 120.0 . . ?
C74 C73 C72 120.1(5) . . ?
C74 C73 H73 120.0 . . ?
C72 C73 H73 120.0 . . ?
C36 C37 H37 120.2 . . ?
C38 C37 C36 119.7(4) . . ?
C38 C37 H37 120.2 . . ?
N4 C6 C5 117.0(5) . . ?
C1 C6 N4 126.2(5) . . ?
C1 C6 C5 116.8(5) . . ?
C100 C95 C94 121.3(5) . . ?
C100 C95 C96 118.1(5) . . ?
C96 C95 C94 120.7(5) . . ?
O1 C7 C26 119.6(5) . . ?
C12 C7 O1 119.9(4) . . ?
C12 C7 C26 120.4(5) . . ?
C11 C12 H12 120.0 . . ?
C7 C12 C11 119.9(5) . . ?
C7 C12 H12 120.1 . . ?
C90 C91 H91 119.8 . . ?
C92 C91 C90 120.3(4) . . ?
C92 C91 H91 119.8 . . ?
C17 C16 H16 120.3 . . ?
C17 C16 C15 119.4(5) . . ?
C15 C16 H16 120.3 . . ?
C21 C22 H22 119.7 . . ?
C21 C22 C23 120.6(5) . . ?
C23 C22 H22 119.7 . . ?
C61 C56 H56 118.8 . . ?
C57 C56 C61 122.4(5) . . ?
C57 C56 H56 118.8 . . ?
C64 C65 H65 120.9 . . ?
C64 C65 C66 118.2(5) . . ?
C66 C65 H65 120.9 . . ?
C16 C15 H15 120.2 . . ?
C14 C15 C16 119.6(5) . . ?
C14 C15 H15 120.2 . . ?
C28 C29 H29 119.5 . . ?
C28 C29 C30 121.0(5) . . ?
C30 C29 H29 119.5 . . ?
C58 C57 C56 120.3(5) . . ?
C58 C57 H57 119.8 . . ?
C56 C57 H57 119.8 . . ?
C25 C24 H24 120.6 . . ?
C23 C24 C25 118.8(5) . . ?
C23 C24 H24 120.6 . . ?
C13 C14 H14 119.5 . . ?
C15 C14 C13 121.0(5) . . ?
C15 C14 H14 119.5 . . ?
C47 C42 C41 120.5(5) . . ?
C43 C42 C41 121.1(5) . . ?
C43 C42 C47 118.4(5) . . ?
C22 C23 H23 119.6 . . ?
C24 C23 C22 120.9(5) . . ?
C24 C23 H23 119.6 . . ?
C103 C102 C101 120.7(5) . . ?
C103 C102 C107 119.8(5) . . ?
C107 C102 C101 119.4(5) . . ?
C31 C30 H30 119.2 . . ?
C29 C30 C31 121.6(5) . . ?
C29 C30 H30 119.2 . . ?
C68 C67 H67 119.2 . . ?
C66 C67 C68 121.6(5) . . ?
C66 C67 H67 119.2 . . ?
C95 C100 H100 119.6 . . ?
C99 C100 C95 120.9(5) . . ?
C99 C100 H100 119.6 . . ?
C65 C66 H66 119.5 . . ?
C67 C66 C65 121.0(5) . . ?
C67 C66 H66 119.5 . . ?
C53 C48 C40 119.9(6) . . ?
C53 C48 C49 120.2(5) . . ?
C49 C48 C40 119.9(5) . . ?
C98 C97 H97 120.0 . . ?
C96 C97 H97 120.0 . . ?
C96 C97 C98 119.9(6) . . ?
C97 C98 H98 120.2 . . ?
C99 C98 C97 119.6(6) . . ?
C99 C98 H98 120.2 . . ?
C95 C96 H96 119.6 . . ?
C97 C96 C95 120.9(5) . . ?
C97 C96 H96 119.6 . . ?
C100 C99 C98 120.7(6) . . ?
C100 C99 H99 119.7 . . ?
C98 C99 H99 119.7 . . ?
C48 C53 H53 120.6 . . ?
C48 C53 C52 118.8(6) . . ?
C52 C53 H53 120.6 . . ?
C44 C45 H45 120.7 . . ?
C46 C45 H45 120.6 . . ?
C46 C45 C44 118.7(6) . . ?
C102 C103 H103 120.2 . . ?
C102 C103 C104 119.7(6) . . ?
C104 C103 H103 120.2 . . ?
C45 C44 H44 119.8 . . ?
C43 C44 C45 120.4(6) . . ?
C43 C44 H44 119.8 . . ?
C6 C1 H1 118.8 . . ?
C2 C1 C6 122.4(6) . . ?
C2 C1 H1 118.8 . . ?
C52 C51 H51 118.9 . . ?
C52 C51 C50 122.2(6) . . ?
C50 C51 H51 118.9 . . ?
C45 C46 H46 119.6 . . ?
C47 C46 C45 120.9(6) . . ?
C47 C46 H46 119.6 . . ?
C82 C83 H83 119.2 . . ?
C82 C83 C84 121.5(6) . . ?
C84 C83 H83 119.2 . . ?
C42 C47 H47 119.6 . . ?
C46 C47 C42 120.8(6) . . ?
C46 C47 H47 119.6 . . ?
C53 C52 H52 120.1 . . ?
C51 C52 C53 119.8(6) . . ?
C51 C52 H52 120.1 . . ?
O2 C81 C82 120.2(5) . . ?
C86 C81 O2 117.7(6) . . ?
C86 C81 C82 122.0(6) . . ?
O1 C5 C6 119.9(5) . . ?
C4 C5 O1 118.3(6) . . ?
C4 C5 C6 121.8(6) . . ?
C103 C104 H104 119.9 . . ?
C105 C104 C103 120.2(6) . . ?
C105 C104 H104 119.9 . . ?
C51 C50 H50 120.3 . . ?
C51 C50 C49 119.5(7) . . ?
C49 C50 H50 120.3 . . ?
C104 C105 H105 119.1 . . ?
C104 C105 C106 121.8(6) . . ?
C106 C105 H105 119.1 . . ?
C42 C43 H43 119.6 . . ?
C44 C43 C42 120.8(5) . . ?
C44 C43 H43 119.6 . . ?
C48 C49 H49 120.2 . . ?
C50 C49 C48 119.5(6) . . ?
C50 C49 H49 120.2 . . ?
C105 C106 H106 120.3 . . ?
C105 C106 C107 119.4(7) . . ?
C107 C106 H106 120.3 . . ?
C1 C2 H2 120.7 . . ?
C1 C2 C3 118.6(7) . . ?
C3 C2 H2 120.7 . . ?
C83 C84 H84 120.9 . . ?
C85 C84 C83 118.3(6) . . ?
C85 C84 H84 120.9 . . ?
C102 C107 H107 120.5 . . ?
C106 C107 C102 119.0(7) . . ?
C106 C107 H107 120.5 . . ?
C5 C4 H4 120.4 . . ?
C5 C4 C3 119.2(7) . . ?
C3 C4 H4 120.4 . . ?
C81 C86 H86 121.5 . . ?
C81 C86 C85 117.1(7) . . ?
C85 C86 H86 121.5 . . ?
C84 C85 C86 122.6(7) . . ?
C84 C85 H85 118.7 . . ?
C86 C85 H85 118.7 . . ?
C2 C3 H3 119.5 . . ?
C4 C3 C2 121.0(7) . . ?
C4 C3 H3 119.5 . . ?
Cl2 C54 Cl1 119.2(6) . . ?
Cl2 C54 H54A 107.5 . . ?
Cl2 C54 H54B 107.5 . . ?
Cl1 C54 H54A 107.5 . . ?
Cl1 C54 H54B 107.5 . . ?
H54A C54 H54B 107.0 . . ?
Cl4 C55 Cl3 119.4(6) . . ?
Cl4 C55 H55A 107.5 . . ?
Cl4 C55 H55B 107.5 . . ?
Cl3 C55 H55A 107.5 . . ?
Cl3 C55 H55B 107.5 . . ?
H55A C55 H55B 107.0 . . ?

loop_
_geom_bond_atom_site_label_1
_geom_bond_atom_site_label_2
_geom_bond_distance
_geom_bond_site_symmetry_2
_geom_bond_publ_flag
Cl2 C54 1.638(10) . ?
Cl4 C55 1.626(11) . ?
Cl1 C54 1.672(9) . ?
N3 C39 1.345(6) . ?
N3 C41 1.345(6) . ?
N6 C93 1.344(6) . ?
N6 C94 1.334(6) . ?
N8 C74 1.415(6) . ?
N8 C76 1.405(6) . ?
N8 C82 1.411(6) . ?
N7 C93 1.340(6) . ?
N7 C101 1.324(6) . ?
N5 C94 1.342(6) . ?
N5 C101 1.348(7) . ?
Cl3 C55 1.671(10) . ?
N4 C26 1.401(6) . ?
N4 C13 1.428(6) . ?
N4 C6 1.412(6) . ?
N2 C39 1.337(6) . ?
N2 C40 1.324(6) . ?
O1 C7 1.397(6) . ?
O1 C5 1.403(7) . ?
N1 C41 1.350(6) . ?
N1 C40 1.342(7) . ?
O2 C77 1.421(6) . ?
O2 C81 1.405(7) . ?
C19 C18 1.536(6) . ?
C19 C9 1.518(6) . ?
C19 C20 1.537(6) . ?
C19 C32 1.528(6) . ?
C69 C62 1.531(6) . ?
C69 C74 1.400(6) . ?
C69 C70 1.384(6) . ?
C75 C62 1.526(6) . ?
C75 C76 1.390(6) . ?
C75 C80 1.393(6) . ?
C62 C63 1.542(6) . ?
C62 C60 1.533(6) . ?
C18 C13 1.396(6) . ?
C18 C17 1.385(6) . ?
C74 C73 1.382(7) . ?
C63 C64 1.385(7) . ?
C63 C68 1.403(7) . ?
C9 C10 1.397(6) . ?
C9 C26 1.385(6) . ?
C59 C60 1.409(7) . ?
C59 C64 1.474(7) . ?
C59 C58 1.378(7) . ?
C34 H34 0.9500 . ?
C34 C35 1.395(6) . ?
C34 C33 1.387(7) . ?
C93 C90 1.467(7) . ?
C70 H70 0.9500 . ?
C70 C71 1.379(6) . ?
C27 C32 1.410(6) . ?
C27 C28 1.381(7) . ?
C27 C25 1.473(7) . ?
C76 C77 1.392(6) . ?
C79 H79 0.9500 . ?
C79 C80 1.380(7) . ?
C79 C78 1.389(7) . ?
C60 C61 1.396(6) . ?
C10 H10 0.9500 . ?
C10 C11 1.387(7) . ?
C26 C7 1.399(6) . ?
C64 C65 1.386(7) . ?
C20 C25 1.385(7) . ?
C20 C21 1.391(7) . ?
C80 H80 0.9500 . ?
C94 C95 1.469(7) . ?
C32 C31 1.399(7) . ?
C71 H71 0.9500 . ?
C71 C72 1.390(7) . ?
C35 H35 0.9500 . ?
C35 C36 1.389(6) . ?
C39 C36 1.475(6) . ?
C90 C89 1.399(6) . ?
C90 C91 1.400(7) . ?
C88 H88 0.9500 . ?
C88 C87 1.392(7) . ?
C88 C89 1.393(7) . ?
C13 C14 1.387(7) . ?
C87 C61 1.490(7) . ?
C87 C92 1.390(7) . ?
C78 H78 0.9500 . ?
C78 C77 1.375(7) . ?
C58 H58 0.9500 . ?
C58 C57 1.386(8) . ?
C36 C37 1.404(7) . ?
C28 H28 0.9500 . ?
C28 C29 1.379(8) . ?
C25 C24 1.404(7) . ?
C82 C83 1.355(7) . ?
C82 C81 1.422(8) . ?
C38 H38 0.9500 . ?
C38 C33 1.385(7) . ?
C38 C37 1.381(7) . ?
C41 C42 1.471(7) . ?
C21 H21 0.9500 . ?
C21 C22 1.390(7) . ?
C61 C56 1.394(7) . ?
C31 C33 1.495(7) . ?
C31 C30 1.404(7) . ?
C72 H72 0.9500 . ?
C72 C73 1.384(7) . ?
C89 H89 0.9500 . ?
C68 H68 0.9500 . ?
C68 C67 1.381(7) . ?
C101 C102 1.495(6) . ?
C40 C48 1.485(7) . ?
C17 H17 0.9500 . ?
C17 C16 1.384(7) . ?
C92 H92 0.9500 . ?
C92 C91 1.390(7) . ?
C11 H11 0.9500 . ?
C11 C12 1.390(8) . ?
C73 H73 0.9500 . ?
C37 H37 0.9500 . ?
C6 C1 1.391(8) . ?
C6 C5 1.418(8) . ?
C95 C100 1.391(7) . ?
C95 C96 1.398(7) . ?
C7 C12 1.355(7) . ?
C12 H12 0.9500 . ?
C91 H91 0.9500 . ?
C16 H16 0.9500 . ?
C16 C15 1.395(7) . ?
C22 H22 0.9500 . ?
C22 C23 1.390(8) . ?
C56 H56 0.9500 . ?
C56 C57 1.386(8) . ?
C65 H65 0.9500 . ?
C65 C66 1.388(8) . ?
C15 H15 0.9500 . ?
C15 C14 1.368(7) . ?
C29 H29 0.9500 . ?
C29 C30 1.390(8) . ?
C57 H57 0.9500 . ?
C24 H24 0.9500 . ?
C24 C23 1.378(8) . ?
C14 H14 0.9500 . ?
C42 C47 1.400(7) . ?
C42 C43 1.388(8) . ?
C23 H23 0.9500 . ?
C102 C103 1.347(8) . ?
C102 C107 1.426(9) . ?
C30 H30 0.9500 . ?
C67 H67 0.9500 . ?
C67 C66 1.377(9) . ?
C100 H100 0.9500 . ?
C100 C99 1.369(8) . ?
C66 H66 0.9500 . ?
C48 C53 1.367(8) . ?
C48 C49 1.417(8) . ?
C97 H97 0.9500 . ?
C97 C98 1.388(8) . ?
C97 C96 1.373(8) . ?
C98 H98 0.9500 . ?
C98 C99 1.374(8) . ?
C96 H96 0.9500 . ?
C99 H99 0.9500 . ?
C53 H53 0.9500 . ?
C53 C52 1.429(8) . ?
C45 H45 0.9500 . ?
C45 C44 1.394(8) . ?
C45 C46 1.389(9) . ?
C103 H103 0.9500 . ?
C103 C104 1.417(8) . ?
C44 H44 0.9500 . ?
C44 C43 1.370(8) . ?
C1 H1 0.9500 . ?
C1 C2 1.379(9) . ?
C51 H51 0.9500 . ?
C51 C52 1.344(9) . ?
C51 C50 1.370(10) . ?
C46 H46 0.9500 . ?
C46 C47 1.358(8) . ?
C83 H83 0.9500 . ?
C83 C84 1.413(10) . ?
C47 H47 0.9500 . ?
C52 H52 0.9500 . ?
C81 C86 1.365(9) . ?
C5 C4 1.369(8) . ?
C104 H104 0.9500 . ?
C104 C105 1.331(10) . ?
C50 H50 0.9500 . ?
C50 C49 1.383(8) . ?
C105 H105 0.9500 . ?
C105 C106 1.373(10) . ?
C43 H43 0.9500 . ?
C49 H49 0.9500 . ?
C106 H106 0.9500 . ?
C106 C107 1.387(8) . ?
C2 H2 0.9500 . ?
C2 C3 1.392(11) . ?
C84 H84 0.9500 . ?
C84 C85 1.350(12) . ?
C107 H107 0.9500 . ?
C4 H4 0.9500 . ?
C4 C3 1.387(11) . ?
C86 H86 0.9500 . ?
C86 C85 1.419(11) . ?
C85 H85 0.9500 . ?
C3 H3 0.9500 . ?
C54 H54A 0.9900 . ?
C54 H54B 0.9900 . ?
C55 H55A 0.9900 . ?
C55 H55B 0.9900 . ?

loop_
_twin_individual_id
_twin_individual_mass_fraction_refined
1 1(10)
2 0(10)
